data_7719397
loop_
_publ_author_name
'Kelly, Conor T.'
'Cuza, Emmelyne'
'Pasquetti, Eoin'
'Quinn, Niall'
'Griffin, Michael'
'Nockemann, Peter'
'M&#xfc;ller-Bunz, Helge'
'Bruno-Colmenarez, Julia'
'Felton, Solveig'
'Lada, Zoi G.'
'Morgan, Grace G.'

_publ_section_title
;
 Symmetric and asymmetric ligands for Fe<sup>III</sup> spin crossover -
 the influence of the <i>C</i><sub>2</sub> axis.
;
_journal_issue 38
_journal_name_full 'Dalton transactions (Cambridge, England : 2003)'
_journal_page_first 14522
_journal_page_last 14532
_journal_paper_doi 10.1039/d5dt01833a
_journal_volume 54
_journal_year 2025
_chemical_formula_moiety 'C21 H24 Cl2 Fe N4 O2, B F4'
_chemical_formula_sum 'C21 H24 B Cl2 F4 Fe N4 O2'
_chemical_formula_weight 578.00
_space_group_crystal_system monoclinic
_space_group_IT_number 14
_space_group_name_Hall '-P 2ybc'
_space_group_name_H-M_alt 'P 1 21/c 1'
_atom_sites_solution_hydrogens difmap
_audit_creation_date 2025-03-17
_audit_creation_method
;
Olex2 1.5
(compiled 2025.03.06 svn.red2d20d0 for OlexSys, GUI svn.r7188)
;
_audit_update_record
;
2025-06-04 deposited with the CCDC.	2025-09-05 downloaded from the CCDC.
;
_cell_angle_alpha 90
_cell_angle_beta 91.409(2)
_cell_angle_gamma 90
_cell_formula_units_Z 4
_cell_length_a 9.0389(7)
_cell_length_b 17.2749(14)
_cell_length_c 15.1106(12)
_cell_measurement_reflns_used 5476
_cell_measurement_temperature 100(2)
_cell_measurement_theta_max 30.49
_cell_measurement_theta_min 2.25
_cell_volume 2358.7(3)
_computing_cell_refinement 'Bruker SMART'
_computing_data_collection 'Bruker SMART'
_computing_data_reduction 'Bruker SAINT'
_computing_molecular_graphics 'Olex2 1.5 (Dolomanov et al., 2009)'
_computing_publication_material 'Olex2 1.5 (Dolomanov et al., 2009)'
_computing_structure_refinement 'SHELXL 2019/3 (Sheldrick, 2015)'
_computing_structure_solution 'SHELXS-97 (Sheldrick, 1990)'
_diffrn_ambient_temperature 100.15
_diffrn_measured_fraction_theta_full 0.999
_diffrn_measured_fraction_theta_max 0.990
_diffrn_measurement_device_type 'CCD area detector'
_diffrn_measurement_method 'phi and omega scans'
_diffrn_radiation_type MoK\a
_diffrn_radiation_wavelength 0.71073
_diffrn_reflns_av_R_equivalents 0.0241
_diffrn_reflns_av_unetI/netI 0.0235
_diffrn_reflns_Laue_measured_fraction_full 0.999
_diffrn_reflns_Laue_measured_fraction_max 0.990
_diffrn_reflns_limit_h_max 12
_diffrn_reflns_limit_h_min -12
_diffrn_reflns_limit_k_max 24
_diffrn_reflns_limit_k_min -24
_diffrn_reflns_limit_l_max 21
_diffrn_reflns_limit_l_min -21
_diffrn_reflns_number 27092
_diffrn_reflns_point_group_measured_fraction_full 0.999
_diffrn_reflns_point_group_measured_fraction_max 0.990
_diffrn_reflns_theta_full 25.242
_diffrn_reflns_theta_max 30.494
_diffrn_reflns_theta_min 1.791
_exptl_absorpt_coefficient_mu 0.926
_exptl_absorpt_correction_T_max 0.7084
_exptl_absorpt_correction_T_min 0.5163
_exptl_absorpt_correction_type multi-scan
_exptl_absorpt_process_details SADABS
_exptl_crystal_colour black
_exptl_crystal_colour_primary black
_exptl_crystal_density_diffrn 1.628
_exptl_crystal_density_method 'not measured'
_exptl_crystal_description rod
_exptl_crystal_F_000 1180
_exptl_crystal_size_max 0.8
_exptl_crystal_size_mid 0.4
_exptl_crystal_size_min 0.4
_refine_diff_density_max 0.563
_refine_diff_density_min -0.242
_refine_diff_density_rms 0.081
_refine_ls_extinction_method none
_refine_ls_goodness_of_fit_ref 1.049
_refine_ls_hydrogen_treatment refall
_refine_ls_matrix_type full
_refine_ls_number_parameters 412
_refine_ls_number_reflns 7113
_refine_ls_number_restraints 0
_refine_ls_restrained_S_all 1.049
_refine_ls_R_factor_all 0.0381
_refine_ls_R_factor_gt 0.0333
_refine_ls_shift/su_max 0.001
_refine_ls_shift/su_mean 0.000
_refine_ls_structure_factor_coef Fsqd
_refine_ls_weighting_details 'w=1/[\s^2^(Fo^2^)+(0.0502P)^2^+0.8115P] where P=(Fo^2^+2Fc^2^)/3'
_refine_ls_weighting_scheme calc
_refine_ls_wR_factor_gt 0.0840
_refine_ls_wR_factor_ref 0.0869
_reflns_Friedel_coverage 0.000
_reflns_number_gt 6306
_reflns_number_total 7113
_reflns_threshold_expression 'I > 2\s(I)'
_cod_data_source_file d5dt01833a2.cif
_cod_data_source_block 1-3b_mor303
_cod_depositor_comments 'Adding full bibliography for 7719387--7719420.cif.'
_cod_database_code 7719397
_shelx_shelxl_version_number 2019/3
_shelx_space_group_comment
;
The symmetry employed for this shelxl refinement is uniquely defined
by the following loop, which should always be used as a source of
symmetry information in preference to the above space-group names.
They are only intended as comments.
;
_shelx_estimated_absorpt_t_max 0.708
_shelx_estimated_absorpt_t_min 0.525
_olex2_refinement_description
;
;
_olex2_submission_special_instructions 'No special instructions were received'

loop_
_space_group_symop_operation_xyz
'x, y, z'
'-x, y+1/2, -z+1/2'
'-x, -y, -z'
'x, -y-1/2, z-1/2'

loop_
_atom_site_label
_atom_site_type_symbol
_atom_site_fract_x
_atom_site_fract_y
_atom_site_fract_z
_atom_site_U_iso_or_equiv
_atom_site_adp_type
_atom_site_occupancy
_atom_site_site_symmetry_order
_atom_site_calc_flag
_atom_site_refinement_flags_posn
_atom_site_refinement_flags_adp
_atom_site_refinement_flags_occupancy
_atom_site_disorder_assembly
_atom_site_disorder_group
Fe Fe 0.70004(2) 0.23292(2) 0.12748(2) 0.01268(6) Uani 1 1 d . . . . .
O1 O 0.65616(11) 0.14067(5) 0.06080(6) 0.01655(18) Uani 1 1 d . . . . .
C1 C 0.72006(14) 0.07272(7) 0.05258(8) 0.0136(2) Uani 1 1 d . . . . .
C2 C 0.67317(15) 0.02263(7) -0.01623(9) 0.0154(2) Uani 1 1 d . . . . .
H2 H 0.595(2) 0.0370(12) -0.0523(13) 0.026(5) Uiso 1 1 d . . . . .
C3 C 0.73736(15) -0.04914(7) -0.02721(9) 0.0161(2) Uani 1 1 d . . . . .
H3 H 0.7070(19) -0.0833(10) -0.0757(12) 0.016(4) Uiso 1 1 d . . . . .
C4 C 0.85039(14) -0.07357(7) 0.03083(9) 0.0153(2) Uani 1 1 d . . . . .
Cl1 Cl 0.93307(4) -0.16362(2) 0.01456(2) 0.01926(7) Uani 1 1 d . . . . .
C5 C 0.90136(15) -0.02607(8) 0.09790(9) 0.0161(2) Uani 1 1 d . . . . .
H5 H 0.976(2) -0.0412(12) 0.1352(13) 0.027(5) Uiso 1 1 d . . . . .
C6 C 0.83710(14) 0.04748(7) 0.10951(8) 0.0147(2) Uani 1 1 d . . . . .
C7 C 0.90320(15) 0.09620(7) 0.17723(9) 0.0156(2) Uani 1 1 d . . . . .
H7 H 0.984(2) 0.0759(11) 0.2082(12) 0.019(4) Uiso 1 1 d . . . . .
N1 N 0.86396(13) 0.16603(6) 0.19465(7) 0.0150(2) Uani 1 1 d . . . . .
C8 C 0.95158(16) 0.20767(8) 0.26297(9) 0.0182(3) Uani 1 1 d . . . . .
H8A H 0.912(2) 0.1937(11) 0.3197(12) 0.019(4) Uiso 1 1 d . . . . .
H8B H 1.053(2) 0.1903(11) 0.2641(13) 0.025(5) Uiso 1 1 d . . . . .
C9 C 0.93892(16) 0.29351(8) 0.24372(9) 0.0185(3) Uani 1 1 d . . . . .
H9A H 0.986(2) 0.3241(11) 0.2908(12) 0.019(4) Uiso 1 1 d . . . . .
H9B H 0.987(2) 0.3044(10) 0.1889(12) 0.017(4) Uiso 1 1 d . . . . .
N2 N 0.77938(14) 0.31273(7) 0.23459(8) 0.0169(2) Uani 1 1 d . . . . .
H2A H 0.768(2) 0.3577(11) 0.2071(12) 0.020(4) Uiso 1 1 d . . . . .
C10 C 0.71523(18) 0.32163(9) 0.32424(10) 0.0232(3) Uani 1 1 d . . . . .
H10A H 0.745(2) 0.3699(12) 0.3477(12) 0.022(4) Uiso 1 1 d . . . . .
H10B H 0.762(2) 0.2846(13) 0.3643(14) 0.033(5) Uiso 1 1 d . . . . .
C11 C 0.54971(18) 0.30989(9) 0.32510(10) 0.0239(3) Uani 1 1 d . . . . .
H11A H 0.504(2) 0.3449(11) 0.2864(12) 0.021(4) Uiso 1 1 d . . . . .
H11B H 0.520(2) 0.3188(11) 0.3821(13) 0.021(4) Uiso 1 1 d . . . . .
C12 C 0.50230(19) 0.22778(8) 0.30128(10) 0.0233(3) Uani 1 1 d . . . . .
H12A H 0.404(2) 0.2200(11) 0.3231(13) 0.023(5) Uiso 1 1 d . . . . .
H12B H 0.575(2) 0.1928(12) 0.3280(13) 0.025(5) Uiso 1 1 d . . . . .
N3 N 0.49872(14) 0.21309(7) 0.20396(8) 0.0178(2) Uani 1 1 d . . . . .
H3A H 0.489(2) 0.1679(13) 0.1980(14) 0.030(5) Uiso 1 1 d . . . . .
C13 C 0.36595(17) 0.24957(9) 0.16189(10) 0.0220(3) Uani 1 1 d . . . . .
H13A H 0.351(2) 0.2962(12) 0.1892(12) 0.023(5) Uiso 1 1 d . . . . .
H13B H 0.279(2) 0.2199(12) 0.1703(13) 0.026(5) Uiso 1 1 d . . . . .
C14 C 0.38906(15) 0.26174(8) 0.06394(10) 0.0183(3) Uani 1 1 d . . . . .
H14A H 0.319(2) 0.2942(12) 0.0371(13) 0.026(5) Uiso 1 1 d . . . . .
H14B H 0.389(2) 0.2140(11) 0.0358(12) 0.019(4) Uiso 1 1 d . . . . .
N4 N 0.53665(12) 0.29435(6) 0.05373(7) 0.0150(2) Uani 1 1 d . . . . .
C15 C 0.55268(15) 0.35447(7) 0.00515(9) 0.0150(2) Uani 1 1 d . . . . .
H15 H 0.469(2) 0.3766(11) -0.0224(12) 0.021(4) Uiso 1 1 d . . . . .
C16 C 0.69415(14) 0.38637(7) -0.01818(8) 0.0144(2) Uani 1 1 d . . . . .
C17 C 0.69293(16) 0.45268(8) -0.07268(9) 0.0178(2) Uani 1 1 d . . . . .
H17 H 0.604(2) 0.4752(11) -0.0900(12) 0.020(4) Uiso 1 1 d . . . . .
C18 C 0.82418(17) 0.48139(8) -0.10270(9) 0.0189(3) Uani 1 1 d . . . . .
Cl2 Cl 0.82199(5) 0.56288(2) -0.17055(2) 0.02761(9) Uani 1 1 d . . . . .
C19 C 0.95897(17) 0.44646(8) -0.08069(9) 0.0190(3) Uani 1 1 d . . . . .
H19 H 1.045(2) 0.4650(12) -0.0992(13) 0.026(5) Uiso 1 1 d . . . . .
C20 C 0.96127(15) 0.38144(8) -0.02745(9) 0.0169(2) Uani 1 1 d . . . . .
H20 H 1.0513(19) 0.3582(10) -0.0109(11) 0.013(4) Uiso 1 1 d . . . . .
C21 C 0.82982(14) 0.34961(7) 0.00528(8) 0.0135(2) Uani 1 1 d . . . . .
O2 O 0.83726(11) 0.28626(5) 0.05376(6) 0.01594(18) Uani 1 1 d . . . . .
B B 0.32963(19) 0.01973(9) 0.28910(11) 0.0213(3) Uani 1 1 d . . . . .
F1 F 0.41999(13) 0.04879(6) 0.22365(7) 0.0351(2) Uani 1 1 d . . . . .
F2 F 0.39883(12) -0.04408(6) 0.32787(7) 0.0331(2) Uani 1 1 d . . . . .
F3 F 0.19490(11) -0.00474(6) 0.25210(8) 0.0356(2) Uani 1 1 d . . . . .
F4 F 0.30676(12) 0.07576(7) 0.35314(8) 0.0406(3) Uani 1 1 d . . . . .

loop_
_atom_site_aniso_label
_atom_site_aniso_U_11
_atom_site_aniso_U_22
_atom_site_aniso_U_33
_atom_site_aniso_U_23
_atom_site_aniso_U_13
_atom_site_aniso_U_12
Fe 0.01641(10) 0.00874(9) 0.01284(9) 0.00131(6) -0.00071(7) 0.00104(6)
O1 0.0200(4) 0.0107(4) 0.0188(4) -0.0009(3) -0.0037(4) 0.0034(3)
C1 0.0155(5) 0.0103(5) 0.0151(5) 0.0010(4) 0.0004(4) 0.0001(4)
C2 0.0170(6) 0.0130(5) 0.0160(6) 0.0017(4) -0.0024(5) -0.0009(4)
C3 0.0181(6) 0.0128(5) 0.0173(6) -0.0004(4) -0.0005(5) -0.0021(4)
C4 0.0173(6) 0.0101(5) 0.0187(6) 0.0002(4) 0.0010(5) 0.0017(4)
Cl1 0.02236(15) 0.01130(14) 0.02399(16) -0.00234(11) -0.00179(12) 0.00349(11)
C5 0.0178(6) 0.0127(6) 0.0177(6) 0.0014(4) -0.0018(5) 0.0011(5)
C6 0.0174(6) 0.0111(5) 0.0155(6) 0.0010(4) -0.0013(4) 0.0001(4)
C7 0.0178(6) 0.0132(6) 0.0157(6) 0.0017(4) -0.0020(5) 0.0007(5)
N1 0.0193(5) 0.0121(5) 0.0134(5) 0.0006(4) -0.0020(4) -0.0008(4)
C8 0.0220(6) 0.0153(6) 0.0169(6) -0.0014(5) -0.0055(5) 0.0002(5)
C9 0.0231(6) 0.0144(6) 0.0178(6) -0.0009(5) -0.0011(5) -0.0043(5)
N2 0.0246(6) 0.0106(5) 0.0157(5) 0.0006(4) 0.0006(4) 0.0001(4)
C10 0.0310(8) 0.0215(7) 0.0171(6) -0.0052(5) 0.0026(5) 0.0003(6)
C11 0.0311(8) 0.0204(7) 0.0203(7) -0.0040(5) 0.0062(6) -0.0006(6)
C12 0.0349(8) 0.0184(6) 0.0170(6) 0.0018(5) 0.0059(6) -0.0040(6)
N3 0.0237(6) 0.0118(5) 0.0178(5) 0.0005(4) 0.0026(4) -0.0008(4)
C13 0.0198(6) 0.0224(7) 0.0241(7) 0.0012(5) 0.0047(5) 0.0010(5)
C14 0.0148(6) 0.0167(6) 0.0235(7) 0.0023(5) -0.0007(5) -0.0008(5)
N4 0.0162(5) 0.0123(5) 0.0164(5) -0.0002(4) -0.0004(4) 0.0003(4)
C15 0.0176(6) 0.0124(5) 0.0147(5) -0.0003(4) -0.0029(4) 0.0023(4)
C16 0.0186(6) 0.0109(5) 0.0135(5) 0.0003(4) -0.0020(4) -0.0004(4)
C17 0.0247(7) 0.0120(5) 0.0166(6) 0.0020(4) -0.0032(5) 0.0001(5)
C18 0.0307(7) 0.0111(5) 0.0150(6) 0.0026(4) -0.0005(5) -0.0029(5)
Cl2 0.0412(2) 0.01582(15) 0.02582(18) 0.00912(12) 0.00179(15) -0.00416(14)
C19 0.0245(7) 0.0162(6) 0.0165(6) -0.0011(5) 0.0033(5) -0.0051(5)
C20 0.0199(6) 0.0147(6) 0.0161(6) -0.0021(4) 0.0008(5) -0.0012(5)
C21 0.0193(6) 0.0108(5) 0.0103(5) -0.0011(4) -0.0006(4) 0.0005(4)
O2 0.0187(4) 0.0135(4) 0.0157(4) 0.0038(3) 0.0010(3) 0.0030(3)
B 0.0228(7) 0.0176(7) 0.0232(7) -0.0011(6) -0.0047(6) -0.0041(6)
F1 0.0498(6) 0.0269(5) 0.0287(5) 0.0052(4) 0.0025(4) -0.0137(4)
F2 0.0376(5) 0.0266(5) 0.0345(5) 0.0105(4) -0.0113(4) -0.0031(4)
F3 0.0231(5) 0.0318(5) 0.0511(6) -0.0138(5) -0.0134(4) 0.0008(4)
F4 0.0381(6) 0.0357(6) 0.0479(6) -0.0222(5) 0.0034(5) -0.0084(5)

loop_
_atom_type_symbol
_atom_type_description
_atom_type_scat_dispersion_real
_atom_type_scat_dispersion_imag
_atom_type_scat_source
C C 0.0033 0.0016 'International Tables Vol C Tables 4.2.6.8 and 6.1.1.4'
H H 0.0000 0.0000 'International Tables Vol C Tables 4.2.6.8 and 6.1.1.4'
B B 0.0013 0.0007 'International Tables Vol C Tables 4.2.6.8 and 6.1.1.4'
N N 0.0061 0.0033 'International Tables Vol C Tables 4.2.6.8 and 6.1.1.4'
O O 0.0106 0.0060 'International Tables Vol C Tables 4.2.6.8 and 6.1.1.4'
F F 0.0171 0.0103 'International Tables Vol C Tables 4.2.6.8 and 6.1.1.4'
Cl Cl 0.1484 0.1585 'International Tables Vol C Tables 4.2.6.8 and 6.1.1.4'
Fe Fe 0.3463 0.8444 'International Tables Vol C Tables 4.2.6.8 and 6.1.1.4'

loop_
_geom_angle_atom_site_label_1
_geom_angle_atom_site_label_2
_geom_angle_atom_site_label_3
_geom_angle
_geom_angle_site_symmetry_1
_geom_angle_site_symmetry_3
_geom_angle_publ_flag
O1 Fe N1 86.09(4) . . ?
O1 Fe N2 162.07(4) . . ?
O1 Fe N3 89.07(4) . . ?
O1 Fe N4 90.42(4) . . ?
O1 Fe O2 102.80(4) . . ?
N1 Fe N2 77.35(4) . . ?
N1 Fe N3 103.92(4) . . ?
N3 Fe N2 88.31(5) . . ?
N4 Fe N1 176.29(4) . . ?
N4 Fe N2 106.27(4) . . ?
N4 Fe N3 77.26(4) . . ?
O2 Fe N1 94.90(4) . . ?
O2 Fe N2 85.62(4) . . ?
O2 Fe N3 158.44(4) . . ?
O2 Fe N4 84.62(4) . . ?
C1 O1 Fe 134.76(8) . . ?
O1 C1 C2 119.51(11) . . ?
O1 C1 C6 122.73(12) . . ?
C2 C1 C6 117.76(11) . . ?
C1 C2 H2 119.1(13) . . ?
C3 C2 C1 121.34(12) . . ?
C3 C2 H2 119.5(13) . . ?
C2 C3 H3 121.5(10) . . ?
C2 C3 C4 119.96(12) . . ?
C4 C3 H3 118.5(10) . . ?
C3 C4 Cl1 119.36(10) . . ?
C5 C4 C3 120.66(12) . . ?
C5 C4 Cl1 119.92(10) . . ?
C4 C5 H5 121.1(13) . . ?
C4 C5 C6 119.87(12) . . ?
C6 C5 H5 119.0(13) . . ?
C1 C6 C7 122.78(12) . . ?
C5 C6 C1 120.39(12) . . ?
C5 C6 C7 116.70(12) . . ?
C6 C7 H7 116.4(11) . . ?
N1 C7 C6 125.49(12) . . ?
N1 C7 H7 118.0(11) . . ?
C7 N1 Fe 127.35(9) . . ?
C7 N1 C8 117.07(11) . . ?
C8 N1 Fe 115.28(8) . . ?
N1 C8 H8A 107.1(11) . . ?
N1 C8 H8B 110.8(12) . . ?
N1 C8 C9 107.85(11) . . ?
H8A C8 H8B 106.2(16) . . ?
C9 C8 H8A 112.7(11) . . ?
C9 C8 H8B 112.1(12) . . ?
C8 C9 H9A 111.2(11) . . ?
C8 C9 H9B 108.8(11) . . ?
H9A C9 H9B 108.9(15) . . ?
N2 C9 C8 107.80(11) . . ?
N2 C9 H9A 110.5(11) . . ?
N2 C9 H9B 109.5(11) . . ?
Fe N2 H2A 99.8(12) . . ?
C9 N2 Fe 102.92(8) . . ?
C9 N2 H2A 110.1(12) . . ?
C9 N2 C10 109.68(11) . . ?
C10 N2 Fe 126.60(9) . . ?
C10 N2 H2A 106.9(12) . . ?
N2 C10 H10A 108.7(12) . . ?
N2 C10 H10B 109.0(13) . . ?
N2 C10 C11 113.61(12) . . ?
H10A C10 H10B 103.5(17) . . ?
C11 C10 H10A 112.7(12) . . ?
C11 C10 H10B 108.7(13) . . ?
C10 C11 H11A 109.2(12) . . ?
C10 C11 H11B 107.4(12) . . ?
C10 C11 C12 113.35(13) . . ?
H11A C11 H11B 110.0(16) . . ?
C12 C11 H11A 109.9(12) . . ?
C12 C11 H11B 106.8(12) . . ?
C11 C12 H12A 107.7(12) . . ?
C11 C12 H12B 107.3(12) . . ?
H12A C12 H12B 113.0(16) . . ?
N3 C12 C11 112.99(12) . . ?
N3 C12 H12A 108.3(11) . . ?
N3 C12 H12B 107.5(11) . . ?
Fe N3 H3A 100.7(15) . . ?
C12 N3 Fe 119.46(10) . . ?
C12 N3 H3A 106.3(15) . . ?
C13 N3 Fe 112.23(9) . . ?
C13 N3 C12 110.34(12) . . ?
C13 N3 H3A 106.4(16) . . ?
N3 C13 H13A 107.6(12) . . ?
N3 C13 H13B 112.2(12) . . ?
N3 C13 C14 110.36(12) . . ?
H13A C13 H13B 106.6(17) . . ?
C14 C13 H13A 110.1(12) . . ?
C14 C13 H13B 109.8(12) . . ?
C13 C14 H14A 113.6(12) . . ?
C13 C14 H14B 109.1(11) . . ?
H14A C14 H14B 110.0(17) . . ?
N4 C14 C13 107.78(12) . . ?
N4 C14 H14A 109.6(12) . . ?
N4 C14 H14B 106.5(11) . . ?
C14 N4 Fe 112.27(8) . . ?
C15 N4 Fe 128.40(9) . . ?
C15 N4 C14 119.32(11) . . ?
N4 C15 H15 119.1(11) . . ?
N4 C15 C16 124.21(12) . . ?
C16 C15 H15 116.4(11) . . ?
C17 C16 C15 117.27(12) . . ?
C17 C16 C21 120.25(12) . . ?
C21 C16 C15 122.24(11) . . ?
C16 C17 H17 120.0(11) . . ?
C18 C17 C16 119.45(13) . . ?
C18 C17 H17 120.5(11) . . ?
C17 C18 Cl2 119.28(11) . . ?
C17 C18 C19 121.50(12) . . ?
C19 C18 Cl2 119.22(11) . . ?
C18 C19 H19 122.2(13) . . ?
C20 C19 C18 119.47(13) . . ?
C20 C19 H19 118.4(13) . . ?
C19 C20 H20 120.3(10) . . ?
C19 C20 C21 121.38(13) . . ?
C21 C20 H20 118.3(10) . . ?
C20 C21 C16 117.95(12) . . ?
O2 C21 C16 122.88(12) . . ?
O2 C21 C20 119.14(12) . . ?
C21 O2 Fe 134.05(8) . . ?
F1 B F3 110.29(13) . . ?
F2 B F1 108.64(13) . . ?
F2 B F3 107.97(12) . . ?
F4 B F1 110.12(13) . . ?
F4 B F2 109.42(14) . . ?
F4 B F3 110.35(13) . . ?

loop_
_geom_bond_atom_site_label_1
_geom_bond_atom_site_label_2
_geom_bond_distance
_geom_bond_site_symmetry_2
_geom_bond_publ_flag
Fe O1 1.9215(10) . ?
Fe N1 2.1181(11) . ?
Fe N2 2.2311(12) . ?
Fe N3 2.2062(12) . ?
Fe N4 2.1139(11) . ?
Fe O2 1.9226(10) . ?
O1 C1 1.3155(15) . ?
C1 C2 1.4099(18) . ?
C1 C6 1.4158(18) . ?
C2 H2 0.91(2) . ?
C2 C3 1.3806(18) . ?
C3 H3 0.976(18) . ?
C3 C4 1.3953(18) . ?
C4 Cl1 1.7459(13) . ?
C4 C5 1.3747(18) . ?
C5 H5 0.91(2) . ?
C5 C6 1.4098(18) . ?
C6 C7 1.4430(18) . ?
C7 H7 0.930(19) . ?
C7 N1 1.2864(17) . ?
N1 C8 1.4733(17) . ?
C8 H8A 0.968(18) . ?
C8 H8B 0.96(2) . ?
C8 C9 1.5149(19) . ?
C9 H9A 0.975(18) . ?
C9 H9B 0.963(18) . ?
C9 N2 1.4829(19) . ?
N2 H2A 0.886(19) . ?
N2 C10 1.4945(18) . ?
C10 H10A 0.94(2) . ?
C10 H10B 0.97(2) . ?
C10 C11 1.510(2) . ?
C11 H11A 0.930(19) . ?
C11 H11B 0.922(19) . ?
C11 C12 1.522(2) . ?
C12 H12A 0.97(2) . ?
C12 H12B 0.97(2) . ?
C12 N3 1.4919(18) . ?
N3 H3A 0.79(2) . ?
N3 C13 1.485(2) . ?
C13 H13A 0.92(2) . ?
C13 H13B 0.95(2) . ?
C13 C14 1.514(2) . ?
C14 H14A 0.93(2) . ?
C14 H14B 0.928(19) . ?
C14 N4 1.4597(17) . ?
N4 C15 1.2819(17) . ?
C15 H15 0.935(19) . ?
C15 C16 1.4441(18) . ?
C16 C17 1.4108(17) . ?
C16 C21 1.4182(18) . ?
C17 H17 0.929(19) . ?
C17 C18 1.373(2) . ?
C18 Cl2 1.7413(13) . ?
C18 C19 1.393(2) . ?
C19 H19 0.89(2) . ?
C19 C20 1.3815(19) . ?
C20 H20 0.936(17) . ?
C20 C21 1.4098(18) . ?
C21 O2 1.3178(15) . ?
B F1 1.392(2) . ?
B F2 1.3897(19) . ?
B F3 1.3931(18) . ?
B F4 1.388(2) . ?

loop_
_geom_hbond_atom_site_label_D
_geom_hbond_atom_site_label_H
_geom_hbond_atom_site_label_A
_geom_hbond_distance_DH
_geom_hbond_distance_HA
_geom_hbond_distance_DA
_geom_hbond_angle_DHA
_geom_hbond_site_symmetry_A
_geom_hbond_publ_flag
N3 H3A F1 0.79(2) 2.19(2) 2.9431(16) 160(2) . yes

loop_
_geom_torsion_atom_site_label_1
_geom_torsion_atom_site_label_2
_geom_torsion_atom_site_label_3
_geom_torsion_atom_site_label_4
_geom_torsion
_geom_torsion_site_symmetry_1
_geom_torsion_site_symmetry_2
_geom_torsion_site_symmetry_3
_geom_torsion_site_symmetry_4
_geom_torsion_publ_flag
Fe O1 C1 C2 -167.48(9) . . . . ?
Fe O1 C1 C6 11.5(2) . . . . ?
Fe N1 C8 C9 -20.61(14) . . . . ?
Fe N2 C10 C11 -33.08(17) . . . . ?
Fe N3 C13 C14 22.73(14) . . . . ?
Fe N4 C15 C16 8.90(19) . . . . ?
O1 C1 C2 C3 179.95(12) . . . . ?
O1 C1 C6 C5 179.80(12) . . . . ?
O1 C1 C6 C7 -4.6(2) . . . . ?
C1 C2 C3 C4 0.4(2) . . . . ?
C1 C6 C7 N1 1.0(2) . . . . ?
C2 C1 C6 C5 -1.22(19) . . . . ?
C2 C1 C6 C7 174.41(12) . . . . ?
C2 C3 C4 Cl1 -178.63(10) . . . . ?
C2 C3 C4 C5 -1.6(2) . . . . ?
C3 C4 C5 C6 1.3(2) . . . . ?
C4 C5 C6 C1 0.1(2) . . . . ?
C4 C5 C6 C7 -175.76(12) . . . . ?
Cl1 C4 C5 C6 178.33(10) . . . . ?
C5 C6 C7 N1 176.80(13) . . . . ?
C6 C1 C2 C3 0.94(19) . . . . ?
C6 C7 N1 Fe -3.0(2) . . . . ?
C6 C7 N1 C8 -176.41(12) . . . . ?
C7 N1 C8 C9 153.58(12) . . . . ?
N1 C8 C9 N2 52.29(14) . . . . ?
C8 C9 N2 Fe -56.48(11) . . . . ?
C8 C9 N2 C10 80.55(13) . . . . ?
C9 N2 C10 C11 -157.24(12) . . . . ?
N2 C10 C11 C12 64.99(17) . . . . ?
C10 C11 C12 N3 -80.26(17) . . . . ?
C11 C12 N3 Fe 56.37(16) . . . . ?
C11 C12 N3 C13 -75.91(16) . . . . ?
C12 N3 C13 C14 158.63(12) . . . . ?
N3 C13 C14 N4 -45.26(15) . . . . ?
C13 C14 N4 Fe 48.04(13) . . . . ?
C13 C14 N4 C15 -130.82(13) . . . . ?
C14 N4 C15 C16 -172.45(12) . . . . ?
N4 C15 C16 C17 179.68(12) . . . . ?
N4 C15 C16 C21 5.3(2) . . . . ?
C15 C16 C17 C18 -174.64(12) . . . . ?
C15 C16 C21 C20 174.28(12) . . . . ?
C15 C16 C21 O2 -3.67(19) . . . . ?
C16 C17 C18 Cl2 179.58(10) . . . . ?
C16 C17 C18 C19 0.1(2) . . . . ?
C16 C21 O2 Fe -14.57(19) . . . . ?
C17 C16 C21 C20 0.02(18) . . . . ?
C17 C16 C21 O2 -177.93(12) . . . . ?
C17 C18 C19 C20 0.0(2) . . . . ?
C18 C19 C20 C21 -0.1(2) . . . . ?
Cl2 C18 C19 C20 -179.50(10) . . . . ?
C19 C20 C21 C16 0.07(19) . . . . ?
C19 C20 C21 O2 178.09(12) . . . . ?
C20 C21 O2 Fe 167.51(9) . . . . ?
C21 C16 C17 C18 -0.09(19) . . . . ?
